data_7008551
loop_
_publ_author_name
'Camerano, Jos\'e A'
'Casado, Miguel A.'
'Ciriano, Miguel A.'
'Tejel, Cristina'
'Oro, Luis A.'

_publ_section_title
;
 Peripheral SH-functionalisation of carbosilane dendrimers including
 the synthesis of the model compound dimethylbis(propanethiol)silane
 and their interaction with rhodium complexes.
;
_journal_issue 18
_journal_name_full 'Dalton transactions (Cambridge, England : 2003)'
_journal_page_first 3092
_journal_page_last 3100
_journal_paper_doi 10.1039/b504218f
_journal_year 2005
_chemical_formula_moiety '(C48 H84 Rh4 S4 Si2);2(C H2 Cl2)'
_chemical_formula_sum 'C50 H88 Cl4 Rh4 S4 Si2'
_chemical_formula_weight 1427.06
_chemical_name_systematic
;
?
;
_space_group_IT_number 14
_symmetry_cell_setting monoclinic
_symmetry_space_group_name_Hall '-P 2ybc'
_symmetry_space_group_name_H-M 'P 1 21/c 1'
_atom_sites_solution_hydrogens geom
_atom_sites_solution_primary direct
_atom_sites_solution_secondary difmap
_audit_creation_method SHELXL-97
_cell_angle_alpha 90.00
_cell_angle_beta 95.801(2)
_cell_angle_gamma 90.00
_cell_formula_units_Z 4
_cell_length_a 19.6558(17)
_cell_length_b 12.1246(11)
_cell_length_c 24.755(2)
_cell_measurement_reflns_used 2459
_cell_measurement_temperature 100(2)
_cell_measurement_theta_max 22.69
_cell_measurement_theta_min 2.18
_cell_volume 5869.4(9)
_computing_cell_refinement 'SAINT+ v. 6.01 (Bruker AXS, 2000)'
_computing_data_collection 'SMART v. 5.611 (Bruker AXS, 2000)'
_computing_data_reduction 'SAINT+ v. 6.01 (Bruker AXS, 2000)'
_computing_molecular_graphics 'XP program, SHELXTL v. 6.10, Bruker 2000'
_computing_publication_material 'XCIF program, SHELXTL v. 6.10, Bruker 2000'
_computing_structure_refinement 'SHELXL-97 (Sheldrick, 1997)'
_computing_structure_solution 'SHELXS-97 (Sheldrick, 1990)'
_diffrn_ambient_temperature 100(2)
_diffrn_detector_area_resol_mean 8.26
_diffrn_measured_fraction_theta_full 0.998
_diffrn_measured_fraction_theta_max 0.992
_diffrn_measurement_device_type 'Bruker SMART APEX CCD system'
_diffrn_measurement_method '\W rotations with narrow frames'
_diffrn_radiation_monochromator graphite
_diffrn_radiation_source 'fine-focus sealed tube'
_diffrn_radiation_type MoK\a
_diffrn_radiation_wavelength 0.71073
_diffrn_reflns_av_R_equivalents 0.0805
_diffrn_reflns_av_sigmaI/netI 0.1554
_diffrn_reflns_limit_h_max 25
_diffrn_reflns_limit_h_min -12
_diffrn_reflns_limit_k_max 15
_diffrn_reflns_limit_k_min -15
_diffrn_reflns_limit_l_max 31
_diffrn_reflns_limit_l_min -30
_diffrn_reflns_number 37039
_diffrn_reflns_theta_full 25.00
_diffrn_reflns_theta_max 27.05
_diffrn_reflns_theta_min 1.65
_diffrn_standards_decay_% 'no decay'
_exptl_absorpt_coefficient_mu 1.503
_exptl_absorpt_correction_T_max 0.878
_exptl_absorpt_correction_T_min 0.734
_exptl_absorpt_correction_type multi-scan
_exptl_absorpt_process_details
;
SADABS: Area-Detector Absorption Correction (1996) Bruker-AXS
Nithin SAINT+ package, v. 6.01
;
_exptl_crystal_colour yellow
_exptl_crystal_density_diffrn 1.615
_exptl_crystal_density_method 'not measured'
_exptl_crystal_description prism
_exptl_crystal_F_000 2912
_exptl_crystal_size_max 0.247
_exptl_crystal_size_mid 0.052
_exptl_crystal_size_min 0.052
_refine_diff_density_max 2.556
_refine_diff_density_min -0.651
_refine_diff_density_rms 0.132
_refine_ls_extinction_method none
_refine_ls_goodness_of_fit_ref 0.772
_refine_ls_hydrogen_treatment mixed
_refine_ls_matrix_type full
_refine_ls_number_parameters 629
_refine_ls_number_reflns 12795
_refine_ls_number_restraints 0
_refine_ls_restrained_S_all 0.772
_refine_ls_R_factor_all 0.1040
_refine_ls_R_factor_gt 0.0493
_refine_ls_shift/su_max 0.001
_refine_ls_shift/su_mean 0.000
_refine_ls_structure_factor_coef Fsqd
_refine_ls_weighting_details 'calc w=1/[\s^2^(Fo^2^)+(0.0130P)^2^+0.0000P] where P=(Fo^2^+2Fc^2^)/3'
_refine_ls_weighting_scheme calc
_refine_ls_wR_factor_gt 0.0729
_refine_ls_wR_factor_ref 0.0851
_reflns_number_gt 7190
_reflns_number_total 12795
_reflns_threshold_expression >2sigma(I)
_cod_data_source_file b504218f.txt
_cod_data_source_block cta13ac
_cod_original_sg_symbol_H-M P21/c
_cod_database_code 7008551

loop_
_symmetry_equiv_pos_as_xyz
'x, y, z'
'-x, y+1/2, -z+1/2'
'-x, -y, -z'
'x, -y-1/2, z-1/2'

loop_
_atom_site_label
_atom_site_type_symbol
_atom_site_fract_x
_atom_site_fract_y
_atom_site_fract_z
_atom_site_U_iso_or_equiv
_atom_site_adp_type
_atom_site_occupancy
_atom_site_symmetry_multiplicity
_atom_site_calc_flag
_atom_site_refinement_flags
_atom_site_disorder_assembly
_atom_site_disorder_group
Rh1 Rh 0.06018(3) 0.68051(4) 0.12337(2) 0.01392(12) Uani 1 1 d . . .
Rh2 Rh 0.08382(3) 0.44222(4) 0.14001(2) 0.01515(12) Uani 1 1 d . . .
S1 S -0.02006(8) 0.53905(14) 0.12679(6) 0.0170(4) Uani 1 1 d . . .
S2 S 0.09234(8) 0.54893(14) 0.06223(6) 0.0149(4) Uani 1 1 d . . .
Si1 Si -0.25711(10) 0.62373(15) 0.08587(8) 0.0193(4) Uani 1 1 d . . .
C1 C 0.1150(4) 0.8196(6) 0.0976(3) 0.0198(16) Uani 1 1 d . . .
H1 H 0.118(3) 0.807(5) 0.067(2) 0.030 Uiso 1 1 d . . .
C2 C 0.1561(4) 0.7573(6) 0.1350(3) 0.0207(17) Uani 1 1 d . . .
H2 H 0.183(3) 0.724(5) 0.123(3) 0.031 Uiso 1 1 d . . .
C3 C 0.1732(3) 0.7853(6) 0.1943(3) 0.0247(17) Uani 1 1 d . . .
H3A H 0.2079 0.8448 0.1975 0.037 Uiso 1 1 calc R . .
H3B H 0.1935 0.7197 0.2135 0.037 Uiso 1 1 calc R . .
C4 C 0.1113(3) 0.8223(6) 0.2215(3) 0.0279(18) Uani 1 1 d . . .
H4A H 0.1192 0.8072 0.2610 0.042 Uiso 1 1 calc R . .
H4B H 0.1051 0.9028 0.2166 0.042 Uiso 1 1 calc R . .
C5 C 0.0472(4) 0.7630(6) 0.1979(3) 0.0197(16) Uani 1 1 d . . .
H5 H 0.029(3) 0.720(5) 0.219(2) 0.030 Uiso 1 1 d . . .
C6 C 0.0015(4) 0.8077(6) 0.1571(3) 0.0244(18) Uani 1 1 d . . .
H6 H -0.041(3) 0.784(5) 0.144(3) 0.037 Uiso 1 1 d . . .
C7 C 0.0117(4) 0.9157(5) 0.1275(3) 0.0253(18) Uani 1 1 d . . .
H7A H 0.0026 0.9780 0.1516 0.038 Uiso 1 1 calc R . .
H7B H -0.0219 0.9199 0.0950 0.038 Uiso 1 1 calc R . .
C8 C 0.0837(4) 0.9281(6) 0.1100(3) 0.0282(18) Uani 1 1 d . . .
H8A H 0.0816 0.9756 0.0773 0.042 Uiso 1 1 calc R . .
H8B H 0.1132 0.9653 0.1393 0.042 Uiso 1 1 calc R . .
C9 C 0.0778(4) 0.3888(6) 0.2224(3) 0.0215(17) Uani 1 1 d . . .
H9 H 0.055(3) 0.444(5) 0.236(2) 0.032 Uiso 1 1 d . . .
C10 C 0.0483(4) 0.3116(7) 0.1864(3) 0.0257(18) Uani 1 1 d . . .
H10 H 0.008(3) 0.311(6) 0.178(3) 0.039 Uiso 1 1 d . . .
C11 C 0.0809(4) 0.2040(5) 0.1722(3) 0.0242(17) Uani 1 1 d . . .
H11A H 0.0531 0.1701 0.1410 0.036 Uiso 1 1 calc R . .
H11B H 0.0809 0.1529 0.2034 0.036 Uiso 1 1 calc R . .
C12 C 0.1541(4) 0.2181(5) 0.1580(3) 0.0277(18) Uani 1 1 d . . .
H12A H 0.1860 0.2082 0.1912 0.042 Uiso 1 1 calc R . .
H12B H 0.1641 0.1600 0.1318 0.042 Uiso 1 1 calc R . .
C13 C 0.1662(3) 0.3301(6) 0.1336(3) 0.0183(16) Uani 1 1 d . . .
H13 H 0.171(3) 0.329(5) 0.096(2) 0.027 Uiso 1 1 d . . .
C14 C 0.1898(4) 0.4223(6) 0.1632(3) 0.0240(18) Uani 1 1 d . . .
H14 H 0.210(3) 0.481(5) 0.143(2) 0.036 Uiso 1 1 d . . .
C15 C 0.2036(3) 0.4272(5) 0.2239(2) 0.0246(17) Uani 1 1 d . . .
H15A H 0.2079 0.5054 0.2353 0.037 Uiso 1 1 calc R . .
H15B H 0.2478 0.3904 0.2350 0.037 Uiso 1 1 calc R . .
C16 C 0.1482(4) 0.3730(6) 0.2528(3) 0.0281(18) Uani 1 1 d . . .
H16A H 0.1486 0.4048 0.2897 0.042 Uiso 1 1 calc R . .
H16B H 0.1580 0.2932 0.2567 0.042 Uiso 1 1 calc R . .
C17 C -0.0722(3) 0.5430(6) 0.1829(2) 0.0212(16) Uani 1 1 d . . .
H17A H -0.0601 0.4802 0.2076 0.032 Uiso 1 1 calc R . .
H17B H -0.0633 0.6122 0.2036 0.032 Uiso 1 1 calc R . .
C18 C -0.1481(3) 0.5365(5) 0.1616(3) 0.0233(17) Uani 1 1 d . . .
H18A H -0.1753 0.5266 0.1929 0.035 Uiso 1 1 calc R . .
H18B H -0.1554 0.4706 0.1382 0.035 Uiso 1 1 calc R . .
C19 C -0.1751(3) 0.6392(5) 0.1291(3) 0.0199(16) Uani 1 1 d . . .
H19A H -0.1398 0.6623 0.1056 0.030 Uiso 1 1 calc R . .
H19B H -0.1803 0.6998 0.1551 0.030 Uiso 1 1 calc R . .
C20 C -0.3279(3) 0.5907(5) 0.1281(3) 0.0224(17) Uani 1 1 d . . .
H20A H -0.3160 0.5247 0.1499 0.034 Uiso 1 1 calc R . .
H20B H -0.3701 0.5771 0.1044 0.034 Uiso 1 1 calc R . .
H20C H -0.3348 0.6529 0.1522 0.034 Uiso 1 1 calc R . .
C21 C -0.2745(4) 0.7566(5) 0.0487(3) 0.0297(19) Uani 1 1 d . . .
H21A H -0.2780 0.8164 0.0749 0.045 Uiso 1 1 calc R . .
H21B H -0.3174 0.7507 0.0251 0.045 Uiso 1 1 calc R . .
H21C H -0.2370 0.7724 0.0266 0.045 Uiso 1 1 calc R . .
C22 C 0.1749(3) 0.5648(5) 0.0361(2) 0.0176(15) Uani 1 1 d . . .
H22A H 0.1788 0.6399 0.0210 0.026 Uiso 1 1 calc R . .
H22B H 0.2119 0.5549 0.0659 0.026 Uiso 1 1 calc R . .
C23 C 0.1820(3) 0.4795(5) -0.0080(2) 0.0206(16) Uani 1 1 d . . .
H23A H 0.1424 0.4864 -0.0359 0.031 Uiso 1 1 calc R . .
H23B H 0.1803 0.4050 0.0082 0.031 Uiso 1 1 calc R . .
C24 C 0.2482(3) 0.4896(5) -0.0360(2) 0.0171(15) Uani 1 1 d . . .
H24A H 0.2880 0.4881 -0.0081 0.026 Uiso 1 1 calc R . .
H24B H 0.2484 0.5615 -0.0550 0.026 Uiso 1 1 calc R . .
Rh3 Rh 0.40593(3) 1.05036(5) 0.12098(2) 0.01800(13) Uani 1 1 d . . .
Rh4 Rh 0.41794(3) 0.81596(5) 0.10234(2) 0.01887(13) Uani 1 1 d . . .
S3 S 0.35657(8) 0.94732(15) 0.04667(6) 0.0200(4) Uani 1 1 d . . .
S4 S 0.49834(8) 0.95395(15) 0.09049(7) 0.0210(4) Uani 1 1 d . . .
Si2 Si 0.24354(10) 0.85331(15) -0.12887(8) 0.0209(5) Uani 1 1 d . . .
C25 C 0.3144(4) 1.0785(7) 0.1566(3) 0.0283(19) Uani 1 1 d . . .
H25 H 0.281(3) 1.020(5) 0.143(3) 0.043 Uiso 1 1 d . . .
C26 C 0.3264(4) 1.1671(7) 0.1244(3) 0.038(2) Uani 1 1 d . . .
H26 H 0.306(4) 1.167(6) 0.091(3) 0.056 Uiso 1 1 d . . .
C27 C 0.3547(5) 1.2766(7) 0.1462(5) 0.084(4) Uani 1 1 d . . .
H27A H 0.3513 1.3301 0.1158 0.126 Uiso 1 1 calc R . .
H27B H 0.3248 1.3038 0.1732 0.126 Uiso 1 1 calc R . .
C28 C 0.4242(4) 1.2772(6) 0.1711(3) 0.046(2) Uani 1 1 d . . .
H28A H 0.4238 1.2994 0.2096 0.070 Uiso 1 1 calc R . .
H28B H 0.4499 1.3342 0.1530 0.070 Uiso 1 1 calc R . .
C29 C 0.4624(4) 1.1697(7) 0.1695(3) 0.0280(19) Uani 1 1 d . . .
H29 H 0.500(3) 1.175(6) 0.158(3) 0.042 Uiso 1 1 d . . .
C30 C 0.4502(4) 1.0771(6) 0.2016(3) 0.0231(17) Uani 1 1 d . . .
H30 H 0.489(3) 1.021(5) 0.207(2) 0.035 Uiso 1 1 d . . .
C31 C 0.3969(4) 1.0742(8) 0.2416(3) 0.048(2) Uani 1 1 d . . .
H31A H 0.4037 1.0060 0.2635 0.072 Uiso 1 1 calc R . .
H31B H 0.4050 1.1374 0.2667 0.072 Uiso 1 1 calc R . .
C32 C 0.3273(4) 1.0777(9) 0.2188(3) 0.062(3) Uani 1 1 d . . .
H32A H 0.3060 1.1445 0.2327 0.093 Uiso 1 1 calc R . .
H32B H 0.3034 1.0131 0.2324 0.093 Uiso 1 1 calc R . .
C33 C 0.4679(4) 0.7530(6) 0.1754(3) 0.0240(17) Uani 1 1 d . . .
H33 H 0.502(3) 0.809(5) 0.184(2) 0.036 Uiso 1 1 d . . .
C34 C 0.4854(4) 0.6869(7) 0.1328(3) 0.0290(19) Uani 1 1 d . . .
H34 H 0.518(3) 0.700(6) 0.114(3) 0.043 Uiso 1 1 d . . .
C35 C 0.4550(4) 0.5717(6) 0.1202(3) 0.038(2) Uani 1 1 d . . .
H35A H 0.4893 0.5258 0.1040 0.058 Uiso 1 1 calc R . .
H35B H 0.4450 0.5362 0.1545 0.058 Uiso 1 1 calc R . .
C36 C 0.3904(4) 0.5760(6) 0.0817(3) 0.042(2) Uani 1 1 d . . .
H36A H 0.4025 0.5648 0.0443 0.062 Uiso 1 1 calc R . .
H36B H 0.3605 0.5141 0.0903 0.062 Uiso 1 1 calc R . .
C37 C 0.3509(4) 0.6810(6) 0.0834(3) 0.0263(17) Uani 1 1 d . . .
H37 H 0.322(3) 0.703(5) 0.047(3) 0.040 Uiso 1 1 d . . .
C38 C 0.3335(4) 0.7293(7) 0.1297(3) 0.028(2) Uani 1 1 d . . .
H38 H 0.304(4) 0.776(6) 0.129(3) 0.042 Uiso 1 1 d . . .
C39 C 0.3494(4) 0.6800(7) 0.1856(3) 0.041(2) Uani 1 1 d . . .
H39A H 0.3525 0.5988 0.1823 0.062 Uiso 1 1 calc R . .
H39B H 0.3115 0.6967 0.2078 0.062 Uiso 1 1 calc R . .
C40 C 0.4162(4) 0.7239(7) 0.2145(3) 0.041(2) Uani 1 1 d . . .
H40A H 0.4063 0.7903 0.2356 0.061 Uiso 1 1 calc R . .
H40B H 0.4361 0.6675 0.2404 0.061 Uiso 1 1 calc R . .
C41 C 0.2635(3) 0.9364(6) 0.0383(2) 0.0237(16) Uani 1 1 d . . .
H41A H 0.2496 0.8670 0.0551 0.035 Uiso 1 1 calc R . .
H41B H 0.2437 0.9986 0.0573 0.035 Uiso 1 1 calc R . .
C42 C 0.2358(3) 0.9380(5) -0.0210(2) 0.0209(16) Uani 1 1 d . . .
H42A H 0.2536 1.0043 -0.0382 0.031 Uiso 1 1 calc R . .
H42B H 0.1853 0.9448 -0.0233 0.031 Uiso 1 1 calc R . .
C43 C 0.2540(3) 0.8358(5) -0.0531(2) 0.0182(15) Uani 1 1 d . . .
H43A H 0.2248 0.7737 -0.0434 0.027 Uiso 1 1 calc R . .
H43B H 0.3021 0.8155 -0.0416 0.027 Uiso 1 1 calc R . .
C44 C 0.1525(3) 0.8804(5) -0.1520(3) 0.0265(18) Uani 1 1 d . . .
H44A H 0.1252 0.8154 -0.1450 0.040 Uiso 1 1 calc R . .
H44B H 0.1477 0.8962 -0.1910 0.040 Uiso 1 1 calc R . .
H44C H 0.1366 0.9438 -0.1323 0.040 Uiso 1 1 calc R . .
C45 C 0.2720(4) 0.7249(5) -0.1620(3) 0.0280(18) Uani 1 1 d . . .
H45A H 0.2471 0.6614 -0.1494 0.042 Uiso 1 1 calc R . .
H45B H 0.3212 0.7144 -0.1524 0.042 Uiso 1 1 calc R . .
H45C H 0.2627 0.7317 -0.2015 0.042 Uiso 1 1 calc R . .
C46 C 0.5794(3) 0.9478(6) 0.1336(3) 0.0236(16) Uani 1 1 d . . .
H46A H 0.5713 0.9620 0.1718 0.035 Uiso 1 1 calc R . .
H46B H 0.5995 0.8733 0.1315 0.035 Uiso 1 1 calc R . .
C47 C 0.6283(3) 1.0329(5) 0.1153(3) 0.0194(16) Uani 1 1 d . . .
H47A H 0.6084 1.1071 0.1191 0.029 Uiso 1 1 calc R . .
H47B H 0.6333 1.0210 0.0763 0.029 Uiso 1 1 calc R . .
C48 C 0.3002(3) 0.9698(5) -0.1470(2) 0.0196(16) Uani 1 1 d . . .
H48A H 0.3053 0.9663 -0.1864 0.029 Uiso 1 1 calc R . .
H48B H 0.2779 1.0407 -0.1398 0.029 Uiso 1 1 calc R . .
C70 C 0.0282(4) 0.2541(6) 0.0162(3) 0.042(2) Uani 1 1 d . . .
H70A H 0.0105 0.2879 -0.0188 0.063 Uiso 1 1 calc R . .
H70B H 0.0426 0.3145 0.0418 0.063 Uiso 1 1 calc R . .
Cl1 Cl 0.09898(11) 0.17315(17) 0.00641(8) 0.0422(5) Uani 1 1 d . . .
Cl2 Cl -0.03778(11) 0.1787(2) 0.04203(8) 0.0595(7) Uani 1 1 d . . .
C71 C 0.4892(4) 0.7432(6) 0.9727(3) 0.038(2) Uani 1 1 d . . .
H71A H 0.5085 0.8023 0.9513 0.057 Uiso 1 1 calc R . .
H71B H 0.4675 0.7783 1.0028 0.057 Uiso 1 1 calc R . .
Cl3 Cl 0.55426(12) 0.6562(2) 0.99921(9) 0.0634(7) Uani 1 1 d . . .
Cl4 Cl 0.42693(11) 0.66906(17) 0.93085(8) 0.0464(6) Uani 1 1 d . . .

loop_
_atom_site_aniso_label
_atom_site_aniso_U_11
_atom_site_aniso_U_22
_atom_site_aniso_U_33
_atom_site_aniso_U_23
_atom_site_aniso_U_13
_atom_site_aniso_U_12
Rh1 0.0151(3) 0.0130(3) 0.0140(3) -0.0010(2) 0.0029(2) -0.0005(2)
Rh2 0.0176(3) 0.0139(3) 0.0141(3) 0.0004(2) 0.0024(2) -0.0002(3)
S1 0.0165(9) 0.0172(9) 0.0177(9) -0.0002(7) 0.0034(7) -0.0007(7)
S2 0.0159(9) 0.0147(9) 0.0146(9) 0.0003(7) 0.0038(7) -0.0008(8)
Si1 0.0189(11) 0.0184(11) 0.0215(11) -0.0021(8) 0.0061(9) 0.0019(9)
C1 0.029(4) 0.018(4) 0.013(4) -0.001(3) 0.005(3) -0.015(3)
C2 0.021(4) 0.019(4) 0.023(4) -0.012(3) 0.005(3) -0.003(3)
C3 0.020(4) 0.028(4) 0.026(4) -0.009(3) 0.002(3) 0.001(3)
C4 0.039(5) 0.031(4) 0.014(4) -0.010(3) 0.006(3) -0.002(4)
C5 0.021(4) 0.021(4) 0.018(4) -0.002(3) 0.007(3) -0.001(3)
C6 0.030(4) 0.020(4) 0.024(4) -0.017(3) 0.005(4) 0.004(4)
C7 0.032(5) 0.009(4) 0.033(4) -0.007(3) -0.005(4) 0.005(3)
C8 0.039(5) 0.016(4) 0.030(4) 0.002(3) 0.002(4) -0.003(4)
C9 0.028(5) 0.020(4) 0.018(4) 0.003(3) 0.008(3) 0.005(3)
C10 0.026(4) 0.025(4) 0.027(4) 0.005(3) 0.005(4) -0.003(4)
C11 0.036(5) 0.023(4) 0.014(4) 0.008(3) 0.004(3) 0.000(4)
C12 0.041(5) 0.022(4) 0.019(4) 0.002(3) -0.006(4) 0.007(4)
C13 0.023(4) 0.018(4) 0.013(4) 0.002(3) -0.006(3) 0.007(3)
C14 0.020(4) 0.023(4) 0.027(4) 0.005(3) -0.008(3) 0.001(3)
C15 0.030(4) 0.020(4) 0.021(4) -0.003(3) -0.008(3) 0.005(4)
C16 0.040(5) 0.029(4) 0.014(4) 0.002(3) -0.003(3) -0.003(4)
C17 0.022(4) 0.026(4) 0.016(4) 0.004(3) 0.005(3) -0.004(3)
C18 0.021(4) 0.025(4) 0.025(4) -0.004(3) 0.009(3) -0.005(3)
C19 0.016(4) 0.020(4) 0.026(4) -0.003(3) 0.013(3) -0.004(3)
C20 0.016(4) 0.024(4) 0.029(4) -0.002(3) 0.010(3) -0.001(3)
C21 0.025(4) 0.026(4) 0.041(5) -0.003(4) 0.013(4) 0.005(4)
C22 0.018(4) 0.015(4) 0.021(4) 0.000(3) 0.005(3) -0.006(3)
C23 0.019(4) 0.021(4) 0.023(4) -0.008(3) 0.004(3) 0.000(3)
C24 0.013(4) 0.025(4) 0.014(4) -0.002(3) 0.004(3) 0.000(3)
Rh3 0.0168(3) 0.0195(3) 0.0174(3) -0.0006(2) 0.0001(2) -0.0015(3)
Rh4 0.0140(3) 0.0197(3) 0.0225(3) -0.0018(3) -0.0002(2) -0.0010(3)
S3 0.0158(9) 0.0257(10) 0.0181(9) -0.0011(8) -0.0012(7) -0.0032(8)
S4 0.0158(10) 0.0238(10) 0.0229(10) -0.0010(8) -0.0006(8) -0.0030(8)
Si2 0.0184(11) 0.0239(11) 0.0194(12) 0.0028(8) -0.0033(9) -0.0048(9)
C25 0.021(4) 0.046(6) 0.018(4) -0.010(4) 0.001(3) 0.008(4)
C26 0.026(5) 0.032(5) 0.052(6) 0.000(5) -0.008(4) 0.001(4)
C27 0.052(7) 0.030(6) 0.164(12) -0.022(7) -0.019(7) 0.008(5)
C28 0.056(6) 0.020(5) 0.063(6) -0.007(4) 0.002(5) 0.001(4)
C29 0.022(4) 0.031(5) 0.029(5) -0.009(4) -0.002(4) -0.003(4)
C30 0.019(4) 0.030(5) 0.019(4) -0.002(3) -0.002(3) 0.001(3)
C31 0.032(5) 0.085(7) 0.027(5) 0.004(5) 0.003(4) -0.006(5)
C32 0.035(6) 0.133(10) 0.017(5) -0.011(5) -0.006(4) 0.002(6)
C33 0.016(4) 0.029(5) 0.026(4) 0.004(3) -0.005(3) -0.001(3)
C34 0.020(4) 0.031(5) 0.036(5) 0.008(4) 0.003(4) -0.002(4)
C35 0.031(5) 0.034(5) 0.048(5) 0.002(4) -0.007(4) 0.004(4)
C36 0.043(6) 0.027(5) 0.054(6) -0.002(4) -0.002(4) -0.010(4)
C37 0.019(4) 0.020(4) 0.040(5) 0.003(4) -0.002(3) -0.007(4)
C38 0.021(5) 0.037(5) 0.028(5) 0.013(4) 0.007(4) 0.002(4)
C39 0.020(4) 0.057(6) 0.048(5) 0.025(5) 0.009(4) -0.003(4)
C40 0.036(5) 0.051(6) 0.034(5) 0.018(4) -0.003(4) -0.003(4)
C41 0.018(4) 0.033(4) 0.019(4) 0.001(3) -0.002(3) 0.001(4)
C42 0.024(4) 0.020(4) 0.020(4) 0.001(3) 0.004(3) -0.003(3)
C43 0.019(4) 0.018(4) 0.019(4) 0.000(3) 0.004(3) -0.009(3)
C44 0.026(4) 0.029(4) 0.024(4) 0.007(3) 0.002(3) -0.018(4)
C45 0.034(5) 0.021(4) 0.028(4) 0.002(3) 0.000(4) -0.003(4)
C46 0.008(4) 0.031(4) 0.031(4) 0.001(3) -0.005(3) 0.000(3)
C47 0.012(4) 0.022(4) 0.024(4) 0.001(3) -0.001(3) 0.003(3)
C48 0.022(4) 0.019(4) 0.018(4) 0.005(3) 0.002(3) -0.008(3)
C70 0.038(5) 0.042(5) 0.044(5) 0.017(4) -0.007(4) -0.020(4)
Cl1 0.0512(14) 0.0359(12) 0.0391(12) 0.0004(10) 0.0024(10) 0.0004(11)
Cl2 0.0459(14) 0.0929(19) 0.0382(13) 0.0204(13) -0.0038(11) -0.0251(14)
C71 0.042(5) 0.043(5) 0.027(5) -0.004(4) -0.002(4) 0.000(4)
Cl3 0.0461(15) 0.086(2) 0.0552(16) -0.0103(14) -0.0086(12) 0.0167(14)
Cl4 0.0448(14) 0.0370(13) 0.0546(14) -0.0034(11) -0.0082(11) 0.0039(11)

loop_
_atom_type_symbol
_atom_type_description
_atom_type_scat_dispersion_real
_atom_type_scat_dispersion_imag
_atom_type_scat_source
C C 0.0033 0.0016 'International Tables Vol C Tables 4.2.6.8 and 6.1.1.4'
H H 0.0000 0.0000 'International Tables Vol C Tables 4.2.6.8 and 6.1.1.4'
Si Si 0.0817 0.0704 'International Tables Vol C Tables 4.2.6.8 and 6.1.1.4'
Rh Rh -1.1178 0.9187 'International Tables Vol C Tables 4.2.6.8 and 6.1.1.4'
S S 0.1246 0.1234 'International Tables Vol C Tables 4.2.6.8 and 6.1.1.4'
Cl Cl 0.1484 0.1585 'International Tables Vol C Tables 4.2.6.8 and 6.1.1.4'

loop_
_geom_angle_atom_site_label_1
_geom_angle_atom_site_label_2
_geom_angle_atom_site_label_3
_geom_angle
_geom_angle_site_symmetry_1
_geom_angle_site_symmetry_3
_geom_angle_publ_flag
C2 Rh1 C1 38.3(3) . . ?
C2 Rh1 C5 81.8(3) . . ?
C1 Rh1 C5 89.8(3) . . ?
C2 Rh1 C6 98.0(3) . . ?
C1 Rh1 C6 81.7(3) . . ?
C5 Rh1 C6 38.0(2) . . ?
C2 Rh1 S2 95.42(18) . . ?
C1 Rh1 S2 99.72(19) . . ?
C5 Rh1 S2 161.0(2) . . ?
C6 Rh1 S2 159.6(2) . . ?
C2 Rh1 S1 157.2(2) . . ?
C1 Rh1 S1 162.56(19) . . ?
C5 Rh1 S1 99.91(19) . . ?
C6 Rh1 S1 97.0(2) . . ?
S2 Rh1 S1 75.49(6) . . ?
C10 Rh2 C14 97.9(3) . . ?
C10 Rh2 C13 81.9(3) . . ?
C14 Rh2 C13 38.2(2) . . ?
C10 Rh2 C9 37.7(3) . . ?
C14 Rh2 C9 81.7(3) . . ?
C13 Rh2 C9 89.6(3) . . ?
C10 Rh2 S2 156.3(2) . . ?
C14 Rh2 S2 97.80(19) . . ?
C13 Rh2 S2 99.96(18) . . ?
C9 Rh2 S2 163.88(19) . . ?
C10 Rh2 S1 96.9(2) . . ?
C14 Rh2 S1 155.8(2) . . ?
C13 Rh2 S1 164.58(18) . . ?
C9 Rh2 S1 98.76(19) . . ?
S2 Rh2 S1 75.08(6) . . ?
C17 S1 Rh1 116.4(2) . . ?
C17 S1 Rh2 117.3(2) . . ?
Rh1 S1 Rh2 77.97(5) . . ?
C22 S2 Rh1 118.0(2) . . ?
C22 S2 Rh2 119.5(2) . . ?
Rh1 S2 Rh2 78.31(5) . . ?
C19 Si1 C20 110.7(3) . . ?
C19 Si1 C24 108.8(3) . 3_565 ?
C20 Si1 C24 109.7(3) . 3_565 ?
C19 Si1 C21 107.6(3) . . ?
C20 Si1 C21 110.6(3) . . ?
C24 Si1 C21 109.5(3) 3_565 . ?
C2 C1 C8 124.4(6) . . ?
C2 C1 Rh1 69.4(4) . . ?
C8 C1 Rh1 113.8(5) . . ?
C2 C1 H1 117(5) . . ?
C8 C1 H1 116(5) . . ?
Rh1 C1 H1 102(5) . . ?
C1 C2 C3 125.7(6) . . ?
C1 C2 Rh1 72.3(4) . . ?
C3 C2 Rh1 110.1(5) . . ?
C1 C2 H2 114(5) . . ?
C3 C2 H2 114(5) . . ?
Rh1 C2 H2 112(5) . . ?
C2 C3 C4 112.8(6) . . ?
C2 C3 H3A 109.0 . . ?
C4 C3 H3A 109.0 . . ?
C2 C3 H3B 109.0 . . ?
C4 C3 H3B 109.0 . . ?
H3A C3 H3B 107.8 . . ?
C5 C4 C3 111.2(5) . . ?
C5 C4 H4A 109.4 . . ?
C3 C4 H4A 109.4 . . ?
C5 C4 H4B 109.4 . . ?
C3 C4 H4B 109.4 . . ?
H4A C4 H4B 108.0 . . ?
C6 C5 C4 123.0(6) . . ?
C6 C5 Rh1 71.3(4) . . ?
C4 C5 Rh1 112.8(4) . . ?
C6 C5 H5 115(5) . . ?
C4 C5 H5 116(5) . . ?
Rh1 C5 H5 110(4) . . ?
C5 C6 C7 125.2(7) . . ?
C5 C6 Rh1 70.7(4) . . ?
C7 C6 Rh1 109.2(4) . . ?
C5 C6 H6 129(4) . . ?
C7 C6 H6 105(4) . . ?
Rh1 C6 H6 99(4) . . ?
C6 C7 C8 113.1(6) . . ?
C6 C7 H7A 109.0 . . ?
C8 C7 H7A 109.0 . . ?
C6 C7 H7B 109.0 . . ?
C8 C7 H7B 109.0 . . ?
H7A C7 H7B 107.8 . . ?
C1 C8 C7 112.5(6) . . ?
C1 C8 H8A 109.1 . . ?
C7 C8 H8A 109.1 . . ?
C1 C8 H8B 109.1 . . ?
C7 C8 H8B 109.1 . . ?
H8A C8 H8B 107.8 . . ?
C10 C9 C16 122.6(6) . . ?
C10 C9 Rh2 69.7(4) . . ?
C16 C9 Rh2 111.9(4) . . ?
C10 C9 H9 124(4) . . ?
C16 C9 H9 112(4) . . ?
Rh2 C9 H9 102(4) . . ?
C9 C10 C11 125.1(7) . . ?
C9 C10 Rh2 72.7(4) . . ?
C11 C10 Rh2 110.4(5) . . ?
C9 C10 H10 120(6) . . ?
C11 C10 H10 112(6) . . ?
Rh2 C10 H10 104(5) . . ?
C10 C11 C12 112.9(6) . . ?
C10 C11 H11A 109.0 . . ?
C12 C11 H11A 109.0 . . ?
C10 C11 H11B 109.0 . . ?
C12 C11 H11B 109.0 . . ?
H11A C11 H11B 107.8 . . ?
C13 C12 C11 112.5(6) . . ?
C13 C12 H12A 109.1 . . ?
C11 C12 H12A 109.1 . . ?
C13 C12 H12B 109.1 . . ?
C11 C12 H12B 109.1 . . ?
H12A C12 H12B 107.8 . . ?
C14 C13 C12 124.6(6) . . ?
C14 C13 Rh2 70.4(4) . . ?
C12 C13 Rh2 113.0(5) . . ?
C14 C13 H13 118(4) . . ?
C12 C13 H13 115(4) . . ?
Rh2 C13 H13 104(4) . . ?
C13 C14 C15 125.2(6) . . ?
C13 C14 Rh2 71.4(4) . . ?
C15 C14 Rh2 109.9(5) . . ?
C13 C14 H14 116(4) . . ?
C15 C14 H14 117(4) . . ?
Rh2 C14 H14 102(4) . . ?
C14 C15 C16 113.0(6) . . ?
C14 C15 H15A 109.0 . . ?
C16 C15 H15A 109.0 . . ?
C14 C15 H15B 109.0 . . ?
C16 C15 H15B 109.0 . . ?
H15A C15 H15B 107.8 . . ?
C15 C16 C9 112.0(5) . . ?
C15 C16 H16A 109.2 . . ?
C9 C16 H16A 109.2 . . ?
C15 C16 H16B 109.2 . . ?
C9 C16 H16B 109.2 . . ?
H16A C16 H16B 107.9 . . ?
C18 C17 S1 110.0(4) . . ?
C18 C17 H17A 109.7 . . ?
S1 C17 H17A 109.7 . . ?
C18 C17 H17B 109.7 . . ?
S1 C17 H17B 109.7 . . ?
H17A C17 H17B 108.2 . . ?
C17 C18 C19 114.1(5) . . ?
C17 C18 H18A 108.7 . . ?
C19 C18 H18A 108.7 . . ?
C17 C18 H18B 108.7 . . ?
C19 C18 H18B 108.7 . . ?
H18A C18 H18B 107.6 . . ?
C18 C19 Si1 116.9(4) . . ?
C18 C19 H19A 108.1 . . ?
Si1 C19 H19A 108.1 . . ?
C18 C19 H19B 108.1 . . ?
Si1 C19 H19B 108.1 . . ?
H19A C19 H19B 107.3 . . ?
Si1 C20 H20A 109.5 . . ?
Si1 C20 H20B 109.5 . . ?
H20A C20 H20B 109.5 . . ?
Si1 C20 H20C 109.5 . . ?
H20A C20 H20C 109.5 . . ?
H20B C20 H20C 109.5 . . ?
Si1 C21 H21A 109.5 . . ?
Si1 C21 H21B 109.5 . . ?
H21A C21 H21B 109.5 . . ?
Si1 C21 H21C 109.5 . . ?
H21A C21 H21C 109.5 . . ?
H21B C21 H21C 109.5 . . ?
C23 C22 S2 109.5(4) . . ?
C23 C22 H22A 109.8 . . ?
S2 C22 H22A 109.8 . . ?
C23 C22 H22B 109.8 . . ?
S2 C22 H22B 109.8 . . ?
H22A C22 H22B 108.2 . . ?
C22 C23 C24 114.3(5) . . ?
C22 C23 H23A 108.7 . . ?
C24 C23 H23A 108.7 . . ?
C22 C23 H23B 108.7 . . ?
C24 C23 H23B 108.7 . . ?
H23A C23 H23B 107.6 . . ?
C23 C24 Si1 112.2(4) . 3_565 ?
C23 C24 H24A 109.2 . . ?
Si1 C24 H24A 109.2 3_565 . ?
C23 C24 H24B 109.2 . . ?
Si1 C24 H24B 109.2 3_565 . ?
H24A C24 H24B 107.9 . . ?
C25 Rh3 C26 37.9(3) . . ?
C25 Rh3 C30 82.5(3) . . ?
C26 Rh3 C30 95.4(3) . . ?
C25 Rh3 C29 94.2(3) . . ?
C26 Rh3 C29 82.4(3) . . ?
C30 Rh3 C29 38.8(3) . . ?
C25 Rh3 S4 159.2(2) . . ?
C26 Rh3 S4 160.8(2) . . ?
C30 Rh3 S4 97.0(2) . . ?
C29 Rh3 S4 98.3(2) . . ?
C25 Rh3 S3 96.4(2) . . ?
C26 Rh3 S3 98.0(2) . . ?
C30 Rh3 S3 156.3(2) . . ?
C29 Rh3 S3 163.1(2) . . ?
S4 Rh3 S3 75.83(6) . . ?
C33 Rh4 C37 97.7(3) . . ?
C33 Rh4 C38 81.9(3) . . ?
C37 Rh4 C38 37.3(3) . . ?
C33 Rh4 C34 38.3(3) . . ?
C37 Rh4 C34 82.1(3) . . ?
C38 Rh4 C34 90.1(3) . . ?
C33 Rh4 S4 96.0(2) . . ?
C37 Rh4 S4 159.3(2) . . ?
C38 Rh4 S4 161.7(2) . . ?
C34 Rh4 S4 99.5(2) . . ?
C33 Rh4 S3 155.7(2) . . ?
C37 Rh4 S3 97.0(2) . . ?
C38 Rh4 S3 98.6(2) . . ?
C34 Rh4 S3 164.4(2) . . ?
S4 Rh4 S3 75.86(6) . . ?
C41 S3 Rh3 117.2(2) . . ?
C41 S3 Rh4 117.8(2) . . ?
Rh3 S3 Rh4 75.83(5) . . ?
C46 S4 Rh4 117.2(2) . . ?
C46 S4 Rh3 119.3(2) . . ?
Rh4 S4 Rh3 76.20(5) . . ?
C44 Si2 C45 109.5(3) . . ?
C44 Si2 C43 109.5(3) . . ?
C45 Si2 C43 109.6(3) . . ?
C44 Si2 C48 111.7(3) . . ?
C45 Si2 C48 108.0(3) . . ?
C43 Si2 C48 108.4(3) . . ?
C26 C25 C32 124.5(8) . . ?
C26 C25 Rh3 71.4(5) . . ?
C32 C25 Rh3 110.9(5) . . ?
C26 C25 H25 120(4) . . ?
C32 C25 H25 112(4) . . ?
Rh3 C25 H25 108(4) . . ?
C25 C26 C27 124.0(8) . . ?
C25 C26 Rh3 70.8(5) . . ?
C27 C26 Rh3 110.8(6) . . ?
C25 C26 H26 117(5) . . ?
C27 C26 H26 117(5) . . ?
Rh3 C26 H26 103(5) . . ?
C28 C27 C26 116.9(7) . . ?
C28 C27 H27A 108.1 . . ?
C26 C27 H27A 108.1 . . ?
C28 C27 H27B 108.1 . . ?
C26 C27 H27B 108.1 . . ?
H27A C27 H27B 107.3 . . ?
C27 C28 C29 116.0(7) . . ?
C27 C28 H28A 108.3 . . ?
C29 C28 H28A 108.3 . . ?
C27 C28 H28B 108.3 . . ?
C29 C28 H28B 108.3 . . ?
H28A C28 H28B 107.4 . . ?
C30 C29 C28 124.1(7) . . ?
C30 C29 Rh3 70.5(4) . . ?
C28 C29 Rh3 111.8(5) . . ?
C30 C29 H29 118(6) . . ?
C28 C29 H29 114(6) . . ?
Rh3 C29 H29 107(5) . . ?
C29 C30 C31 123.7(7) . . ?
C29 C30 Rh3 70.7(4) . . ?
C31 C30 Rh3 111.5(5) . . ?
C29 C30 H30 116(4) . . ?
C31 C30 H30 117(4) . . ?
Rh3 C30 H30 105(3) . . ?
C32 C31 C30 116.1(6) . . ?
C32 C31 H31A 108.3 . . ?
C30 C31 H31A 108.3 . . ?
C32 C31 H31B 108.3 . . ?
C30 C31 H31B 108.3 . . ?
H31A C31 H31B 107.4 . . ?
C31 C32 C25 116.8(7) . . ?
C31 C32 H32A 108.1 . . ?
C25 C32 H32A 108.1 . . ?
C31 C32 H32B 108.1 . . ?
C25 C32 H32B 108.1 . . ?
H32A C32 H32B 107.3 . . ?
C34 C33 C40 125.6(7) . . ?
C34 C33 Rh4 71.9(4) . . ?
C40 C33 Rh4 110.4(5) . . ?
C34 C33 H33 110(4) . . ?
C40 C33 H33 122(4) . . ?
Rh4 C33 H33 100(4) . . ?
C33 C34 C35 123.7(7) . . ?
C33 C34 Rh4 69.8(4) . . ?
C35 C34 Rh4 112.3(5) . . ?
C33 C34 H34 125(5) . . ?
C35 C34 H34 111(5) . . ?
Rh4 C34 H34 99(5) . . ?
C36 C35 C34 112.4(6) . . ?
C36 C35 H35A 109.1 . . ?
C34 C35 H35A 109.1 . . ?
C36 C35 H35B 109.1 . . ?
C34 C35 H35B 109.1 . . ?
H35A C35 H35B 107.9 . . ?
C37 C36 C35 114.8(7) . . ?
C37 C36 H36A 108.6 . . ?
C35 C36 H36A 108.6 . . ?
C37 C36 H36B 108.6 . . ?
C35 C36 H36B 108.6 . . ?
H36A C36 H36B 107.6 . . ?
C38 C37 C36 124.5(7) . . ?
C38 C37 Rh4 71.7(5) . . ?
C36 C37 Rh4 110.5(5) . . ?
C38 C37 H37 117(4) . . ?
C36 C37 H37 116(4) . . ?
Rh4 C37 H37 105(4) . . ?
C37 C38 C39 123.6(7) . . ?
C37 C38 Rh4 70.9(4) . . ?
C39 C38 Rh4 113.0(5) . . ?
C37 C38 H38 122(5) . . ?
C39 C38 H38 112(5) . . ?
Rh4 C38 H38 103(5) . . ?
C38 C39 C40 112.4(6) . . ?
C38 C39 H39A 109.1 . . ?
C40 C39 H39A 109.1 . . ?
C38 C39 H39B 109.1 . . ?
C40 C39 H39B 109.1 . . ?
H39A C39 H39B 107.9 . . ?
C33 C40 C39 112.5(6) . . ?
C33 C40 H40A 109.1 . . ?
C39 C40 H40A 109.1 . . ?
C33 C40 H40B 109.1 . . ?
C39 C40 H40B 109.1 . . ?
H40A C40 H40B 107.8 . . ?
C42 C41 S3 111.7(4) . . ?
C42 C41 H41A 109.3 . . ?
S3 C41 H41A 109.3 . . ?
C42 C41 H41B 109.3 . . ?
S3 C41 H41B 109.3 . . ?
H41A C41 H41B 107.9 . . ?
C41 C42 C43 114.3(6) . . ?
C41 C42 H42A 108.7 . . ?
C43 C42 H42A 108.7 . . ?
C41 C42 H42B 108.7 . . ?
C43 C42 H42B 108.7 . . ?
H42A C42 H42B 107.6 . . ?
C42 C43 Si2 114.7(4) . . ?
C42 C43 H43A 108.6 . . ?
Si2 C43 H43A 108.6 . . ?
C42 C43 H43B 108.6 . . ?
Si2 C43 H43B 108.6 . . ?
H43A C43 H43B 107.6 . . ?
Si2 C44 H44A 109.5 . . ?
Si2 C44 H44B 109.5 . . ?
H44A C44 H44B 109.5 . . ?
Si2 C44 H44C 109.5 . . ?
H44A C44 H44C 109.5 . . ?
H44B C44 H44C 109.5 . . ?
Si2 C45 H45A 109.5 . . ?
Si2 C45 H45B 109.5 . . ?
H45A C45 H45B 109.5 . . ?
Si2 C45 H45C 109.5 . . ?
H45A C45 H45C 109.5 . . ?
H45B C45 H45C 109.5 . . ?
C47 C46 S4 109.9(4) . . ?
C47 C46 H46A 109.7 . . ?
S4 C46 H46A 109.7 . . ?
C47 C46 H46B 109.7 . . ?
S4 C46 H46B 109.7 . . ?
H46A C46 H46B 108.2 . . ?
C46 C47 C48 114.1(5) . 3_675 ?
C46 C47 H47A 108.7 . . ?
C48 C47 H47A 108.7 3_675 . ?
C46 C47 H47B 108.7 . . ?
C48 C47 H47B 108.7 3_675 . ?
H47A C47 H47B 107.6 . . ?
C47 C48 Si2 113.2(4) 3_675 . ?
C47 C48 H48A 108.9 3_675 . ?
Si2 C48 H48A 108.9 . . ?
C47 C48 H48B 108.9 3_675 . ?
Si2 C48 H48B 108.9 . . ?
H48A C48 H48B 107.7 . . ?
Cl1 C70 Cl2 112.8(4) . . ?
Cl1 C70 H70A 109.0 . . ?
Cl2 C70 H70A 109.0 . . ?
Cl1 C70 H70B 109.0 . . ?
Cl2 C70 H70B 109.0 . . ?
H70A C70 H70B 107.8 . . ?
Cl3 C71 Cl4 110.7(4) . . ?
Cl3 C71 H71A 109.5 . . ?
Cl4 C71 H71A 109.5 . . ?
Cl3 C71 H71B 109.5 . . ?
Cl4 C71 H71B 109.5 . . ?
H71A C71 H71B 108.1 . . ?

loop_
_geom_bond_atom_site_label_1
_geom_bond_atom_site_label_2
_geom_bond_distance
_geom_bond_site_symmetry_2
_geom_bond_publ_flag
Rh1 C2 2.097(7) . ?
Rh1 C1 2.133(7) . ?
Rh1 C5 2.138(7) . ?
Rh1 C6 2.145(7) . ?
Rh1 S2 2.3300(16) . ?
Rh1 S1 2.3373(17) . ?
Rh2 C10 2.116(7) . ?
Rh2 C14 2.119(7) . ?
Rh2 C13 2.132(7) . ?
Rh2 C9 2.154(7) . ?
Rh2 S2 2.3398(16) . ?
Rh2 S1 2.3495(17) . ?
S1 C17 1.808(6) . ?
S2 C22 1.817(6) . ?
Si1 C19 1.851(6) . ?
Si1 C20 1.867(6) . ?
Si1 C24 1.868(6) 3_565 ?
Si1 C21 1.869(7) . ?
C1 C2 1.389(10) . ?
C1 C8 1.497(9) . ?
C1 H1 0.78(6) . ?
C2 C3 1.510(9) . ?
C2 H2 0.76(6) . ?
C3 C4 1.517(8) . ?
C3 H3A 0.9900 . ?
C3 H3B 0.9900 . ?
C4 C5 1.516(9) . ?
C4 H4A 0.9900 . ?
C4 H4B 0.9900 . ?
C5 C6 1.393(9) . ?
C5 H5 0.85(6) . ?
C6 C7 1.524(9) . ?
C6 H6 0.91(6) . ?
C7 C8 1.527(9) . ?
C7 H7A 0.9900 . ?
C7 H7B 0.9900 . ?
C8 H8A 0.9900 . ?
C8 H8B 0.9900 . ?
C9 C10 1.379(9) . ?
C9 C16 1.519(9) . ?
C9 H9 0.89(6) . ?
C10 C11 1.511(10) . ?
C10 H10 0.79(6) . ?
C11 C12 1.524(9) . ?
C11 H11A 0.9900 . ?
C11 H11B 0.9900 . ?
C12 C13 1.515(9) . ?
C12 H12A 0.9900 . ?
C12 H12B 0.9900 . ?
C13 C14 1.391(9) . ?
C13 H13 0.95(5) . ?
C14 C15 1.500(8) . ?
C14 H14 0.97(6) . ?
C15 C16 1.513(9) . ?
C15 H15A 0.9900 . ?
C15 H15B 0.9900 . ?
C16 H16A 0.9900 . ?
C16 H16B 0.9900 . ?
C17 C18 1.534(8) . ?
C17 H17A 0.9900 . ?
C17 H17B 0.9900 . ?
C18 C19 1.548(8) . ?
C18 H18A 0.9900 . ?
C18 H18B 0.9900 . ?
C19 H19A 0.9900 . ?
C19 H19B 0.9900 . ?
C20 H20A 0.9800 . ?
C20 H20B 0.9800 . ?
C20 H20C 0.9800 . ?
C21 H21A 0.9800 . ?
C21 H21B 0.9800 . ?
C21 H21C 0.9800 . ?
C22 C23 1.520(8) . ?
C22 H22A 0.9900 . ?
C22 H22B 0.9900 . ?
C23 C24 1.540(8) . ?
C23 H23A 0.9900 . ?
C23 H23B 0.9900 . ?
C24 Si1 1.868(6) 3_565 ?
C24 H24A 0.9900 . ?
C24 H24B 0.9900 . ?
Rh3 C25 2.109(7) . ?
Rh3 C26 2.116(8) . ?
Rh3 C30 2.120(7) . ?
Rh3 C29 2.121(7) . ?
Rh3 S4 2.3479(18) . ?
Rh3 S3 2.3506(17) . ?
Rh4 C33 2.111(7) . ?
Rh4 C37 2.123(7) . ?
Rh4 C38 2.133(8) . ?
Rh4 C34 2.138(8) . ?
Rh4 S4 2.3401(18) . ?
Rh4 S3 2.3568(18) . ?
S3 C41 1.824(6) . ?
S4 C46 1.827(6) . ?
Si2 C44 1.851(7) . ?
Si2 C45 1.871(7) . ?
Si2 C43 1.879(6) . ?
Si2 C48 1.881(6) . ?
C25 C26 1.371(10) . ?
C25 C32 1.536(9) . ?
C25 H25 1.01(6) . ?
C26 C27 1.517(11) . ?
C26 H26 0.89(7) . ?
C27 C28 1.442(11) . ?
C27 H27A 0.9900 . ?
C27 H27B 0.9900 . ?
C28 C29 1.507(10) . ?
C28 H28A 0.9900 . ?
C28 H28B 0.9900 . ?
C29 C30 1.409(10) . ?
C29 H29 0.82(6) . ?
C30 C31 1.514(9) . ?
C30 H30 1.02(6) . ?
C31 C32 1.426(9) . ?
C31 H31A 0.9900 . ?
C31 H31B 0.9900 . ?
C32 H32A 0.9900 . ?
C32 H32B 0.9900 . ?
C33 C34 1.394(10) . ?
C33 C40 1.515(9) . ?
C33 H33 0.97(6) . ?
C34 C35 1.539(10) . ?
C34 H34 0.85(6) . ?
C35 C36 1.509(9) . ?
C35 H35A 0.9900 . ?
C35 H35B 0.9900 . ?
C36 C37 1.493(10) . ?
C36 H36A 0.9900 . ?
C36 H36B 0.9900 . ?
C37 C38 1.362(10) . ?
C37 H37 1.05(6) . ?
C38 C39 1.510(9) . ?
C38 H38 0.81(6) . ?
C39 C40 1.526(9) . ?
C39 H39A 0.9900 . ?
C39 H39B 0.9900 . ?
C40 H40A 0.9900 . ?
C40 H40B 0.9900 . ?
C41 C42 1.512(8) . ?
C41 H41A 0.9900 . ?
C41 H41B 0.9900 . ?
C42 C43 1.534(8) . ?
C42 H42A 0.9900 . ?
C42 H42B 0.9900 . ?
C43 H43A 0.9900 . ?
C43 H43B 0.9900 . ?
C44 H44A 0.9800 . ?
C44 H44B 0.9800 . ?
C44 H44C 0.9800 . ?
C45 H45A 0.9800 . ?
C45 H45B 0.9800 . ?
C45 H45C 0.9800 . ?
C46 C47 1.511(8) . ?
C46 H46A 0.9900 . ?
C46 H46B 0.9900 . ?
C47 C48 1.539(8) 3_675 ?
C47 H47A 0.9900 . ?
C47 H47B 0.9900 . ?
C48 C47 1.539(8) 3_675 ?
C48 H48A 0.9900 . ?
C48 H48B 0.9900 . ?
C70 Cl1 1.740(8) . ?
C70 Cl2 1.758(7) . ?
C70 H70A 0.9900 . ?
C70 H70B 0.9900 . ?
C71 Cl3 1.735(7) . ?
C71 Cl4 1.767(7) . ?
C71 H71A 0.9900 . ?
C71 H71B 0.9900 . ?

loop_
_geom_torsion_atom_site_label_1
_geom_torsion_atom_site_label_2
_geom_torsion_atom_site_label_3
_geom_torsion_atom_site_label_4
_geom_torsion
_geom_torsion_site_symmetry_1
_geom_torsion_site_symmetry_2
_geom_torsion_site_symmetry_3
_geom_torsion_site_symmetry_4
_geom_torsion_publ_flag
C2 Rh1 S1 C17 97.2(5) . . . . ?
C1 Rh1 S1 C17 -118.1(7) . . . . ?
C5 Rh1 S1 C17 4.8(3) . . . . ?
C6 Rh1 S1 C17 -33.5(3) . . . . ?
S2 Rh1 S1 C17 165.9(2) . . . . ?
C2 Rh1 S1 Rh2 -17.5(5) . . . . ?
C1 Rh1 S1 Rh2 127.3(7) . . . . ?
C5 Rh1 S1 Rh2 -109.9(2) . . . . ?
C6 Rh1 S1 Rh2 -148.1(2) . . . . ?
S2 Rh1 S1 Rh2 51.23(5) . . . . ?
C10 Rh2 S1 C17 38.0(3) . . . . ?
C14 Rh2 S1 C17 -89.3(5) . . . . ?
C13 Rh2 S1 C17 122.2(7) . . . . ?
C9 Rh2 S1 C17 0.0(3) . . . . ?
S2 Rh2 S1 C17 -164.8(3) . . . . ?
C10 Rh2 S1 Rh1 151.7(2) . . . . ?
C14 Rh2 S1 Rh1 24.5(5) . . . . ?
C13 Rh2 S1 Rh1 -124.0(7) . . . . ?
C9 Rh2 S1 Rh1 113.7(2) . . . . ?
S2 Rh2 S1 Rh1 -51.07(5) . . . . ?
C2 Rh1 S2 C22 -10.1(3) . . . . ?
C1 Rh1 S2 C22 28.4(3) . . . . ?
C5 Rh1 S2 C22 -90.6(6) . . . . ?
C6 Rh1 S2 C22 120.7(6) . . . . ?
S1 Rh1 S2 C22 -168.8(2) . . . . ?
C2 Rh1 S2 Rh2 107.3(2) . . . . ?
C1 Rh1 S2 Rh2 145.7(2) . . . . ?
C5 Rh1 S2 Rh2 26.7(6) . . . . ?
C6 Rh1 S2 Rh2 -122.0(6) . . . . ?
S1 Rh1 S2 Rh2 -51.44(5) . . . . ?
C10 Rh2 S2 C22 -120.5(6) . . . . ?
C14 Rh2 S2 C22 10.6(3) . . . . ?
C13 Rh2 S2 C22 -28.0(3) . . . . ?
C9 Rh2 S2 C22 97.7(8) . . . . ?
S1 Rh2 S2 C22 166.9(2) . . . . ?
C10 Rh2 S2 Rh1 123.8(5) . . . . ?
C14 Rh2 S2 Rh1 -105.1(2) . . . . ?
C13 Rh2 S2 Rh1 -143.75(19) . . . . ?
C9 Rh2 S2 Rh1 -18.0(7) . . . . ?
S1 Rh2 S2 Rh1 51.20(5) . . . . ?
C5 Rh1 C1 C2 77.0(4) . . . . ?
C6 Rh1 C1 C2 114.2(4) . . . . ?
S2 Rh1 C1 C2 -86.4(4) . . . . ?
S1 Rh1 C1 C2 -158.8(5) . . . . ?
C2 Rh1 C1 C8 -119.6(7) . . . . ?
C5 Rh1 C1 C8 -42.6(5) . . . . ?
C6 Rh1 C1 C8 -5.4(5) . . . . ?
S2 Rh1 C1 C8 154.0(5) . . . . ?
S1 Rh1 C1 C8 81.6(8) . . . . ?
C8 C1 C2 C3 3.0(11) . . . . ?
Rh1 C1 C2 C3 -102.3(7) . . . . ?
C8 C1 C2 Rh1 105.3(7) . . . . ?
C5 Rh1 C2 C1 -100.1(4) . . . . ?
C6 Rh1 C2 C1 -65.7(4) . . . . ?
S2 Rh1 C2 C1 98.8(4) . . . . ?
S1 Rh1 C2 C1 163.8(4) . . . . ?
C1 Rh1 C2 C3 122.3(7) . . . . ?
C5 Rh1 C2 C3 22.2(5) . . . . ?
C6 Rh1 C2 C3 56.7(5) . . . . ?
S2 Rh1 C2 C3 -138.8(4) . . . . ?
S1 Rh1 C2 C3 -73.9(7) . . . . ?
C1 C2 C3 C4 45.0(10) . . . . ?
Rh1 C2 C3 C4 -37.1(7) . . . . ?
C2 C3 C4 C5 33.5(8) . . . . ?
C3 C4 C5 C6 -96.0(8) . . . . ?
C3 C4 C5 Rh1 -14.2(7) . . . . ?
C2 Rh1 C5 C6 114.3(5) . . . . ?
C1 Rh1 C5 C6 76.7(5) . . . . ?
S2 Rh1 C5 C6 -162.9(5) . . . . ?
S1 Rh1 C5 C6 -88.7(4) . . . . ?
C2 Rh1 C5 C4 -4.5(5) . . . . ?
C1 Rh1 C5 C4 -42.1(5) . . . . ?
C6 Rh1 C5 C4 -118.8(7) . . . . ?
S2 Rh1 C5 C4 78.3(8) . . . . ?
S1 Rh1 C5 C4 152.5(5) . . . . ?
C4 C5 C6 C7 5.2(11) . . . . ?
Rh1 C5 C6 C7 -100.3(6) . . . . ?
C4 C5 C6 Rh1 105.5(6) . . . . ?
C2 Rh1 C6 C5 -65.6(5) . . . . ?
C1 Rh1 C6 C5 -100.4(4) . . . . ?
S2 Rh1 C6 C5 164.0(4) . . . . ?
S1 Rh1 C6 C5 97.1(4) . . . . ?
C2 Rh1 C6 C7 56.1(5) . . . . ?
C1 Rh1 C6 C7 21.3(5) . . . . ?
C5 Rh1 C6 C7 121.7(7) . . . . ?
S2 Rh1 C6 C7 -74.3(8) . . . . ?
S1 Rh1 C6 C7 -141.2(4) . . . . ?
C5 C6 C7 C8 45.3(9) . . . . ?
Rh1 C6 C7 C8 -34.3(7) . . . . ?
C2 C1 C8 C7 -92.5(8) . . . . ?
Rh1 C1 C8 C7 -12.0(7) . . . . ?
C6 C7 C8 C1 30.8(8) . . . . ?
C14 Rh2 C9 C10 -114.6(5) . . . . ?
C13 Rh2 C9 C10 -77.1(5) . . . . ?
S2 Rh2 C9 C10 156.0(6) . . . . ?
S1 Rh2 C9 C10 89.9(4) . . . . ?
C10 Rh2 C9 C16 118.0(7) . . . . ?
C14 Rh2 C9 C16 3.4(5) . . . . ?
C13 Rh2 C9 C16 40.9(5) . . . . ?
S2 Rh2 C9 C16 -86.0(8) . . . . ?
S1 Rh2 C9 C16 -152.1(4) . . . . ?
C16 C9 C10 C11 -0.4(11) . . . . ?
Rh2 C9 C10 C11 103.2(7) . . . . ?
C16 C9 C10 Rh2 -103.6(6) . . . . ?
C14 Rh2 C10 C9 65.3(5) . . . . ?
C13 Rh2 C10 C9 100.0(4) . . . . ?
S2 Rh2 C10 C9 -163.7(4) . . . . ?
S1 Rh2 C10 C9 -95.5(4) . . . . ?
C14 Rh2 C10 C11 -56.5(5) . . . . ?
C13 Rh2 C10 C11 -21.7(5) . . . . ?
C9 Rh2 C10 C11 -121.7(7) . . . . ?
S2 Rh2 C10 C11 74.6(7) . . . . ?
S1 Rh2 C10 C11 142.8(5) . . . . ?
C9 C10 C11 C12 -48.8(9) . . . . ?
Rh2 C10 C11 C12 33.9(7) . . . . ?
C10 C11 C12 C13 -29.1(8) . . . . ?
C11 C12 C13 C14 91.7(8) . . . . ?
C11 C12 C13 Rh2 10.4(7) . . . . ?
C10 Rh2 C13 C14 -114.0(4) . . . . ?
C9 Rh2 C13 C14 -77.0(4) . . . . ?
S2 Rh2 C13 C14 90.0(4) . . . . ?
S1 Rh2 C13 C14 159.7(6) . . . . ?
C10 Rh2 C13 C12 6.3(5) . . . . ?
C14 Rh2 C13 C12 120.3(6) . . . . ?
C9 Rh2 C13 C12 43.3(5) . . . . ?
S2 Rh2 C13 C12 -149.7(4) . . . . ?
S1 Rh2 C13 C12 -80.0(8) . . . . ?
C12 C13 C14 C15 -3.2(11) . . . . ?
Rh2 C13 C14 C15 101.7(7) . . . . ?
C12 C13 C14 Rh2 -104.9(7) . . . . ?
C10 Rh2 C14 C13 65.9(4) . . . . ?
C9 Rh2 C14 C13 100.1(4) . . . . ?
S2 Rh2 C14 C13 -96.2(4) . . . . ?
S1 Rh2 C14 C13 -167.0(4) . . . . ?
C10 Rh2 C14 C15 -55.7(5) . . . . ?
C13 Rh2 C14 C15 -121.7(7) . . . . ?
C9 Rh2 C14 C15 -21.6(5) . . . . ?
S2 Rh2 C14 C15 142.1(4) . . . . ?
S1 Rh2 C14 C15 71.3(7) . . . . ?
C13 C14 C15 C16 -43.8(9) . . . . ?
Rh2 C14 C15 C16 37.1(7) . . . . ?
C14 C15 C16 C9 -34.8(8) . . . . ?
C10 C9 C16 C15 94.7(8) . . . . ?
Rh2 C9 C16 C15 15.5(7) . . . . ?
Rh1 S1 C17 C18 127.3(4) . . . . ?
Rh2 S1 C17 C18 -143.0(4) . . . . ?
S1 C17 C18 C19 -67.5(6) . . . . ?
C17 C18 C19 Si1 163.1(4) . . . . ?
C20 Si1 C19 C18 62.3(5) . . . . ?
C24 Si1 C19 C18 -58.3(5) 3_565 . . . ?
C21 Si1 C19 C18 -176.8(5) . . . . ?
Rh1 S2 C22 C23 -173.0(4) . . . . ?
Rh2 S2 C22 C23 94.9(4) . . . . ?
S2 C22 C23 C24 176.2(5) . . . . ?
C22 C23 C24 Si1 175.6(4) . . . 3_565 ?
C25 Rh3 S3 C41 6.1(3) . . . . ?
C26 Rh3 S3 C41 -32.0(4) . . . . ?
C30 Rh3 S3 C41 91.8(5) . . . . ?
C29 Rh3 S3 C41 -122.2(8) . . . . ?
S4 Rh3 S3 C41 166.5(3) . . . . ?
C25 Rh3 S3 Rh4 -108.1(2) . . . . ?
C26 Rh3 S3 Rh4 -146.3(2) . . . . ?
C30 Rh3 S3 Rh4 -22.4(5) . . . . ?
C29 Rh3 S3 Rh4 123.6(7) . . . . ?
S4 Rh3 S3 Rh4 52.28(5) . . . . ?
C33 Rh4 S3 C41 -93.3(5) . . . . ?
C37 Rh4 S3 C41 33.7(3) . . . . ?
C38 Rh4 S3 C41 -3.9(3) . . . . ?
C34 Rh4 S3 C41 119.5(8) . . . . ?
S4 Rh4 S3 C41 -166.1(3) . . . . ?
C33 Rh4 S3 Rh3 20.3(5) . . . . ?
C37 Rh4 S3 Rh3 147.3(2) . . . . ?
C38 Rh4 S3 Rh3 109.7(2) . . . . ?
C34 Rh4 S3 Rh3 -126.9(8) . . . . ?
S4 Rh4 S3 Rh3 -52.51(5) . . . . ?
C33 Rh4 S4 C46 11.9(3) . . . . ?
C37 Rh4 S4 C46 -119.3(6) . . . . ?
C38 Rh4 S4 C46 94.2(7) . . . . ?
C34 Rh4 S4 C46 -26.6(3) . . . . ?
S3 Rh4 S4 C46 168.6(3) . . . . ?
C33 Rh4 S4 Rh3 -104.2(2) . . . . ?
C37 Rh4 S4 Rh3 124.5(6) . . . . ?
C38 Rh4 S4 Rh3 -21.9(7) . . . . ?
C34 Rh4 S4 Rh3 -142.7(2) . . . . ?
S3 Rh4 S4 Rh3 52.48(5) . . . . ?
C25 Rh3 S4 C46 -96.5(6) . . . . ?
C26 Rh3 S4 C46 120.4(7) . . . . ?
C30 Rh3 S4 C46 -9.4(3) . . . . ?
C29 Rh3 S4 C46 29.8(3) . . . . ?
S3 Rh3 S4 C46 -166.4(3) . . . . ?
C25 Rh3 S4 Rh4 17.3(6) . . . . ?
C26 Rh3 S4 Rh4 -125.9(7) . . . . ?
C30 Rh3 S4 Rh4 104.3(2) . . . . ?
C29 Rh3 S4 Rh4 143.5(2) . . . . ?
S3 Rh3 S4 Rh4 -52.69(5) . . . . ?
C30 Rh3 C25 C26 109.0(5) . . . . ?
C29 Rh3 C25 C26 71.9(5) . . . . ?
S4 Rh3 C25 C26 -161.3(5) . . . . ?
S3 Rh3 C25 C26 -94.8(5) . . . . ?
C26 Rh3 C25 C32 -120.7(8) . . . . ?
C30 Rh3 C25 C32 -11.7(6) . . . . ?
C29 Rh3 C25 C32 -48.8(7) . . . . ?
S4 Rh3 C25 C32 78.0(8) . . . . ?
S3 Rh3 C25 C32 144.5(6) . . . . ?
C32 C25 C26 C27 0.4(13) . . . . ?
Rh3 C25 C26 C27 -102.6(8) . . . . ?
C32 C25 C26 Rh3 103.0(7) . . . . ?
C30 Rh3 C26 C25 -70.3(5) . . . . ?
C29 Rh3 C26 C25 -107.0(5) . . . . ?
S4 Rh3 C26 C25 159.7(5) . . . . ?
S3 Rh3 C26 C25 90.1(4) . . . . ?
C25 Rh3 C26 C27 120.0(9) . . . . ?
C30 Rh3 C26 C27 49.7(7) . . . . ?
C29 Rh3 C26 C27 13.1(7) . . . . ?
S4 Rh3 C26 C27 -80.2(10) . . . . ?
S3 Rh3 C26 C27 -149.9(6) . . . . ?
C25 C26 C27 C28 67.2(13) . . . . ?
Rh3 C26 C27 C28 -13.1(12) . . . . ?
C26 C27 C28 C29 3.8(14) . . . . ?
C27 C28 C29 C30 -73.2(11) . . . . ?
C27 C28 C29 Rh3 7.4(10) . . . . ?
C25 Rh3 C29 C30 72.5(5) . . . . ?
C26 Rh3 C29 C30 108.6(5) . . . . ?
S4 Rh3 C29 C30 -90.8(4) . . . . ?
S3 Rh3 C29 C30 -159.0(6) . . . . ?
C25 Rh3 C29 C28 -47.4(6) . . . . ?
C26 Rh3 C29 C28 -11.3(6) . . . . ?
C30 Rh3 C29 C28 -119.9(7) . . . . ?
S4 Rh3 C29 C28 149.3(5) . . . . ?
S3 Rh3 C29 C28 81.1(9) . . . . ?
C28 C29 C30 C31 0.2(11) . . . . ?
Rh3 C29 C30 C31 -103.4(7) . . . . ?
C28 C29 C30 Rh3 103.6(7) . . . . ?
C25 Rh3 C30 C29 -106.4(5) . . . . ?
C26 Rh3 C30 C29 -70.7(5) . . . . ?
S4 Rh3 C30 C29 94.6(4) . . . . ?
S3 Rh3 C30 C29 165.0(4) . . . . ?
C25 Rh3 C30 C31 13.3(6) . . . . ?
C26 Rh3 C30 C31 48.9(6) . . . . ?
C29 Rh3 C30 C31 119.6(8) . . . . ?
S4 Rh3 C30 C31 -145.8(5) . . . . ?
S3 Rh3 C30 C31 -75.4(8) . . . . ?
C29 C30 C31 C32 67.9(11) . . . . ?
Rh3 C30 C31 C32 -12.6(10) . . . . ?
C30 C31 C32 C25 2.8(13) . . . . ?
C26 C25 C32 C31 -72.9(12) . . . . ?
Rh3 C25 C32 C31 8.3(11) . . . . ?
C37 Rh4 C33 C34 66.7(5) . . . . ?
C38 Rh4 C33 C34 100.6(5) . . . . ?
S4 Rh4 C33 C34 -97.7(4) . . . . ?
S3 Rh4 C33 C34 -166.4(4) . . . . ?
C37 Rh4 C33 C40 -55.5(6) . . . . ?
C38 Rh4 C33 C40 -21.5(5) . . . . ?
C34 Rh4 C33 C40 -122.1(7) . . . . ?
S4 Rh4 C33 C40 140.1(5) . . . . ?
S3 Rh4 C33 C40 71.5(7) . . . . ?
C40 C33 C34 C35 -1.3(12) . . . . ?
Rh4 C33 C34 C35 -103.9(7) . . . . ?
C40 C33 C34 Rh4 102.5(7) . . . . ?
C37 Rh4 C34 C33 -113.3(5) . . . . ?
C38 Rh4 C34 C33 -76.7(5) . . . . ?
S4 Rh4 C34 C33 87.6(4) . . . . ?
S3 Rh4 C34 C33 158.9(6) . . . . ?
C33 Rh4 C34 C35 119.3(7) . . . . ?
C37 Rh4 C34 C35 6.0(5) . . . . ?
C38 Rh4 C34 C35 42.6(5) . . . . ?
S4 Rh4 C34 C35 -153.1(5) . . . . ?
S3 Rh4 C34 C35 -81.9(9) . . . . ?
C33 C34 C35 C36 89.1(9) . . . . ?
Rh4 C34 C35 C36 9.3(8) . . . . ?
C34 C35 C36 C37 -27.2(10) . . . . ?
C35 C36 C37 C38 -49.6(11) . . . . ?
C35 C36 C37 Rh4 31.8(8) . . . . ?
C33 Rh4 C37 C38 65.7(5) . . . . ?
C34 Rh4 C37 C38 100.7(5) . . . . ?
S4 Rh4 C37 C38 -163.4(4) . . . . ?
S3 Rh4 C37 C38 -95.0(4) . . . . ?
C33 Rh4 C37 C36 -55.2(6) . . . . ?
C38 Rh4 C37 C36 -120.9(8) . . . . ?
C34 Rh4 C37 C36 -20.2(5) . . . . ?
S4 Rh4 C37 C36 75.8(8) . . . . ?
S3 Rh4 C37 C36 144.1(5) . . . . ?
C36 C37 C38 C39 -2.7(12) . . . . ?
Rh4 C37 C38 C39 -105.4(7) . . . . ?
C36 C37 C38 Rh4 102.8(7) . . . . ?
C33 Rh4 C38 C37 -114.2(5) . . . . ?
C34 Rh4 C38 C37 -76.7(5) . . . . ?
S4 Rh4 C38 C37 161.2(5) . . . . ?
S3 Rh4 C38 C37 90.3(4) . . . . ?
C33 Rh4 C38 C39 5.1(6) . . . . ?
C37 Rh4 C38 C39 119.3(8) . . . . ?
C34 Rh4 C38 C39 42.6(6) . . . . ?
S4 Rh4 C38 C39 -79.5(9) . . . . ?
S3 Rh4 C38 C39 -150.4(5) . . . . ?
C37 C38 C39 C40 94.2(10) . . . . ?
Rh4 C38 C39 C40 12.5(9) . . . . ?
C34 C33 C40 C39 -47.1(10) . . . . ?
Rh4 C33 C40 C39 34.7(8) . . . . ?
C38 C39 C40 C33 -31.0(10) . . . . ?
Rh3 S3 C41 C42 143.4(4) . . . . ?
Rh4 S3 C41 C42 -128.9(4) . . . . ?
S3 C41 C42 C43 67.9(7) . . . . ?
C41 C42 C43 Si2 -162.6(4) . . . . ?
C44 Si2 C43 C42 -62.8(5) . . . . ?
C45 Si2 C43 C42 177.0(4) . . . . ?
C48 Si2 C43 C42 59.3(5) . . . . ?
Rh4 S4 C46 C47 172.2(4) . . . . ?
Rh3 S4 C46 C47 -98.9(4) . . . . ?
S4 C46 C47 C48 -176.7(4) . . . 3_675 ?
C44 Si2 C48 C47 163.6(4) . . . 3_675 ?
C45 Si2 C48 C47 -75.9(5) . . . 3_675 ?
C43 Si2 C48 C47 42.9(5) . . . 3_675 ?
